data_4338507
loop_
_publ_author_name
'Correa-Ascencio, Marisol'
'Galv\'an-Miranda, Elizabeth K'
'Rasc\'on-Cruz, Fernando'
'Jim\'enez-Sandoval, Omar'
'Jim\'enez-Sandoval, Sergio J'
'Cea-Olivares, Raymundo'
'Jancik, Vojtech'
'Toscano, R. Alfredo'
'Garc\'ia-Montalvo, Ver\'onica'

_publ_section_title
;
 Lanthanide(III) complexes with
 4,5-bis(diphenylphosphinoyl)-1,2,3-triazolate and the use of
 1,10-phenanthroline as auxiliary ligand.
;
_journal_issue 9
_journal_name_full 'Inorganic chemistry'
_journal_page_first 4109
_journal_page_last 4116
_journal_paper_doi 10.1021/ic902120e
_journal_volume 49
_journal_year 2010
_chemical_absolute_configuration ad
_chemical_formula_moiety 'C82 H72 N9 O8 P6 S2 Sm, 2(H2 O)'
_chemical_formula_sum 'C82 H76 N9 O10 P6 S2 Sm'
_chemical_formula_weight 1747.81
_chemical_name_systematic
; 
?
;
_space_group_IT_number 4
_symmetry_cell_setting monoclinic
_symmetry_space_group_name_Hall 'P 2yb'
_symmetry_space_group_name_H-M 'P 1 21 1'
_atom_sites_solution_hydrogens geom
_atom_sites_solution_primary direct
_atom_sites_solution_secondary difmap
_audit_creation_method SHELXL-97
_cell_angle_alpha 90.00
_cell_angle_beta 107.64(4)
_cell_angle_gamma 90.00
_cell_formula_units_Z 2
_cell_length_a 12.197(3)
_cell_length_b 21.015(4)
_cell_length_c 16.447(4)
_cell_measurement_reflns_used 5978
_cell_measurement_temperature 294(2)
_cell_measurement_theta_max 31.44
_cell_measurement_theta_min 2.33
_cell_volume 4017.5(18)
_computing_cell_refinement 'SMART V 5.625 (Bruker, 1999)'
_computing_data_collection 'SMART V 5.625 (Bruker, 1999)'
_computing_data_reduction 'SAINT V 6.23C (Bruker, 1999)'
_computing_molecular_graphics 'SHELXTL V 6.12 (Sheldrick, 2000)'
_computing_publication_material 'SHELXTL V 6.12 (Sheldrick, 2000)'
_computing_structure_refinement 'SHELXTL V 6.12 (Sheldrick, 2000)'
_computing_structure_solution 'SHELXTL V 6.12 (Sheldrick, 2000)'
_diffrn_ambient_temperature 294(2)
_diffrn_detector_area_resol_mean 0.661
_diffrn_measured_fraction_theta_full 0.998
_diffrn_measured_fraction_theta_max 0.998
_diffrn_measurement_device_type 'Bruker Smart Apex CCD diffractometer'
_diffrn_measurement_method \w-scans
_diffrn_radiation_monochromator graphite
_diffrn_radiation_source 'fine-focus sealed tube'
_diffrn_radiation_type MoK\a
_diffrn_radiation_wavelength 0.71073
_diffrn_reflns_av_R_equivalents 0.0530
_diffrn_reflns_av_sigmaI/netI 0.0772
_diffrn_reflns_limit_h_max 14
_diffrn_reflns_limit_h_min -14
_diffrn_reflns_limit_k_max 25
_diffrn_reflns_limit_k_min -25
_diffrn_reflns_limit_l_max 19
_diffrn_reflns_limit_l_min -19
_diffrn_reflns_number 32935
_diffrn_reflns_theta_full 25.03
_diffrn_reflns_theta_max 25.03
_diffrn_reflns_theta_min 1.62
_diffrn_standards_decay_% 0
_exptl_absorpt_coefficient_mu 0.967
_exptl_absorpt_correction_T_max 0.9535
_exptl_absorpt_correction_T_min 0.8665
_exptl_absorpt_correction_type multi-scan
_exptl_absorpt_process_details '(Sheldrick, 2004)'
_exptl_crystal_colour colorless
_exptl_crystal_density_diffrn 1.445
_exptl_crystal_density_method 'not measured'
_exptl_crystal_description prism
_exptl_crystal_F_000 1790
_exptl_crystal_size_max 0.224
_exptl_crystal_size_mid 0.082
_exptl_crystal_size_min 0.054
_refine_diff_density_max 1.464
_refine_diff_density_min -1.430
_refine_diff_density_rms 0.089
_refine_ls_abs_structure_details 'Flack H D (1983), Acta Cryst. A39, 876-881'
_refine_ls_abs_structure_Flack 0.403(9)
_refine_ls_extinction_method none
_refine_ls_goodness_of_fit_ref 1.036
_refine_ls_hydrogen_treatment mixed
_refine_ls_matrix_type full
_refine_ls_number_parameters 1110
_refine_ls_number_reflns 14155
_refine_ls_number_restraints 586
_refine_ls_restrained_S_all 1.018
_refine_ls_R_factor_all 0.0645
_refine_ls_R_factor_gt 0.0545
_refine_ls_shift/su_max 0.000
_refine_ls_shift/su_mean 0.000
_refine_ls_structure_factor_coef Fsqd
_refine_ls_weighting_details 'calc w=1/[\s^2^(Fo^2^)+(0.0549P)^2^] where P=(Fo^2^+2Fc^2^)/3'
_refine_ls_weighting_scheme calc
_refine_ls_wR_factor_gt 0.1070
_refine_ls_wR_factor_ref 0.1110
_reflns_number_gt 12347
_reflns_number_total 14155
_reflns_threshold_expression >2sigma(I)
_cod_data_source_file ic902120e_si_001.cif
_cod_data_source_block Compound_4
_cod_depositor_comments
;
The following automatic conversions were performed:

'_symmetry_cell_setting' value 'Monoclinic' changed to 'monoclinic'
according to
/usr/data/users/saulius/automatic-downloads/retrospective/ACS/lib/dictionaries/cif_core.dic
dictionary named 'cif_core.dic' version 2.4.2 from 2011-04-26.

Automatic conversion script
Id: cif_fix_values 2281 2013-09-26 08:29:07Z andrius 
;
_cod_original_cell_volume 4017.5(16)
_cod_original_sg_symbol_H-M 'P 21'
_cod_database_code 4338507

loop_
_symmetry_equiv_pos_as_xyz
'x, y, z'
'-x, y+1/2, -z'

loop_
_atom_site_label
_atom_site_type_symbol
_atom_site_fract_x
_atom_site_fract_y
_atom_site_fract_z
_atom_site_U_iso_or_equiv
_atom_site_adp_type
_atom_site_occupancy
_atom_site_symmetry_multiplicity
_atom_site_calc_flag
_atom_site_refinement_flags
_atom_site_disorder_assembly
_atom_site_disorder_group
Sm1 Sm 0.49582(2) 0.248429(15) 0.228273(17) 0.02850(8) Uani 1 1 d . . .
P1 P 0.53285(15) 0.20571(8) 0.44526(11) 0.0344(4) Uani 1 1 d . . .
P2 P 0.83568(16) 0.21839(9) 0.61459(11) 0.0406(4) Uani 1 1 d . A .
P3 P 0.56516(14) 0.07093(8) 0.20421(11) 0.0347(4) Uani 1 1 d . . .
P4 P 0.24816(14) 0.12633(8) 0.15860(11) 0.0356(4) Uani 1 1 d . . .
P5 P 0.25746(14) 0.37132(8) 0.22129(11) 0.0327(4) Uani 1 1 d . . .
P6 P 0.57564(14) 0.42486(8) 0.27025(12) 0.0354(4) Uani 1 1 d . . .
O1 O 0.4554(4) 0.2252(2) 0.3593(3) 0.0419(11) Uani 1 1 d . A .
O2 O 0.7390(4) 0.2064(2) 0.6479(3) 0.0494(12) Uani 1 1 d . . .
O3 O 0.5559(4) 0.1405(2) 0.2178(3) 0.0389(12) Uani 1 1 d . A .
O4 O 0.3321(4) 0.1811(2) 0.1770(3) 0.0421(12) Uani 1 1 d . A .
O5 O 0.3360(4) 0.3171(2) 0.2232(3) 0.0357(11) Uani 1 1 d . A .
O6 O 0.5637(4) 0.3544(2) 0.2592(3) 0.0414(12) Uani 1 1 d . A .
N1 N 0.6816(4) 0.2384(3) 0.3664(3) 0.0365(14) Uani 1 1 d . A .
N2 N 0.7924(4) 0.2487(4) 0.3722(3) 0.0460(12) Uani 1 1 d . . .
N3 N 0.8563(4) 0.2453(4) 0.4553(3) 0.0477(12) Uani 1 1 d . A .
C4 C 0.7865(5) 0.2326(3) 0.5026(4) 0.0351(17) Uani 1 1 d . . .
C5 C 0.6747(5) 0.2282(3) 0.4451(4) 0.0337(15) Uani 1 1 d . A .
C6 C 0.5307(6) 0.1200(3) 0.4609(4) 0.0355(15) Uani 1 1 d . A .
C7 C 0.4628(7) 0.0834(4) 0.3931(4) 0.0490(19) Uani 1 1 d . . .
H7A H 0.4157 0.1029 0.3442 0.059 Uiso 1 1 calc R A .
C8 C 0.4665(7) 0.0188(4) 0.3995(5) 0.058(2) Uani 1 1 d . A .
H8A H 0.4214 -0.0060 0.3551 0.069 Uiso 1 1 calc R . .
C9 C 0.5378(8) -0.0100(4) 0.4725(5) 0.062(2) Uani 1 1 d . . .
H9A H 0.5418 -0.0542 0.4760 0.075 Uiso 1 1 calc R A .
C10 C 0.6020(7) 0.0260(4) 0.5390(5) 0.056(2) Uani 1 1 d . A .
H10A H 0.6489 0.0063 0.5879 0.067 Uiso 1 1 calc R . .
C11 C 0.5976(6) 0.0912(3) 0.5339(5) 0.0487(19) Uani 1 1 d . . .
H11A H 0.6398 0.1157 0.5798 0.058 Uiso 1 1 calc R A .
C12 C 0.4984(5) 0.2428(5) 0.5332(4) 0.0451(16) Uani 1 1 d . A .
C13 C 0.4327(8) 0.2111(5) 0.5766(6) 0.074(3) Uani 1 1 d . . .
H13A H 0.4051 0.1705 0.5594 0.088 Uiso 1 1 calc R A .
C14 C 0.4082(11) 0.2393(8) 0.6443(6) 0.106(4) Uani 1 1 d . A .
H14A H 0.3628 0.2179 0.6718 0.128 Uiso 1 1 calc R . .
C15 C 0.4482(12) 0.2961(6) 0.6708(7) 0.098(4) Uani 1 1 d . . .
H15A H 0.4312 0.3138 0.7174 0.117 Uiso 1 1 calc R A .
C16 C 0.5134(10) 0.3299(5) 0.6326(7) 0.085(3) Uani 1 1 d . A .
H16A H 0.5413 0.3699 0.6527 0.102 Uiso 1 1 calc R . .
C17 C 0.5380(8) 0.3031(4) 0.5616(5) 0.059(2) Uani 1 1 d . . .
H17A H 0.5811 0.3259 0.5337 0.071 Uiso 1 1 calc R A .
C18 C 0.9310(6) 0.1509(4) 0.6269(5) 0.051(2) Uani 1 1 d . . .
C19 C 0.9084(8) 0.0985(4) 0.6706(5) 0.061(2) Uani 1 1 d . A .
H19A H 0.8481 0.0996 0.6942 0.073 Uiso 1 1 calc R . .
C20 C 0.9735(9) 0.0464(4) 0.6785(7) 0.084(3) Uani 1 1 d . . .
H20A H 0.9585 0.0115 0.7082 0.100 Uiso 1 1 calc R A .
C21 C 1.0637(11) 0.0436(6) 0.6428(8) 0.105(4) Uani 1 1 d . A .
H21A H 1.1075 0.0068 0.6475 0.126 Uiso 1 1 calc R . .
C22 C 1.0873(9) 0.0958(7) 0.6007(7) 0.099(4) Uani 1 1 d . . .
H22A H 1.1489 0.0947 0.5784 0.119 Uiso 1 1 calc R A .
C23 C 1.0210(7) 0.1492(5) 0.5912(5) 0.069(3) Uani 1 1 d . A .
H23A H 1.0357 0.1841 0.5613 0.083 Uiso 1 1 calc R . .
C24 C 0.9174(7) 0.2855(4) 0.6688(5) 0.055(2) Uani 1 1 d . . .
C25 C 1.0337(9) 0.2930(5) 0.6865(7) 0.085(3) Uani 1 1 d . A .
H25A H 1.0767 0.2632 0.6674 0.102 Uiso 1 1 calc R . .
C26 C 1.0885(11) 0.3471(6) 0.7345(8) 0.107(4) Uani 1 1 d . . .
H26A H 1.1669 0.3538 0.7450 0.128 Uiso 1 1 calc R A .
C27 C 1.0252(12) 0.3886(6) 0.7644(7) 0.096(4) Uani 1 1 d . A .
H27A H 1.0620 0.4231 0.7966 0.115 Uiso 1 1 calc R . .
C28 C 0.9132(12) 0.3820(5) 0.7497(7) 0.094(3) Uani 1 1 d . . .
H28A H 0.8714 0.4112 0.7709 0.113 Uiso 1 1 calc R A .
C29 C 0.8604(9) 0.3307(4) 0.7024(6) 0.076(3) Uani 1 1 d . A .
H29A H 0.7815 0.3260 0.6921 0.091 Uiso 1 1 calc R . .
N30 N 0.2492(5) -0.0024(3) 0.1463(4) 0.0523(16) Uani 1 1 d . . .
N31 N 0.3189(5) -0.0523(3) 0.1519(4) 0.0548(17) Uani 1 1 d . A .
N32 N 0.4276(5) -0.0329(3) 0.1717(4) 0.0513(16) Uani 1 1 d . . .
C33 C 0.4302(6) 0.0305(3) 0.1794(5) 0.0394(16) Uani 1 1 d . A .
C34 C 0.3148(5) 0.0510(3) 0.1626(4) 0.0352(15) Uani 1 1 d . A .
C35 C 0.1660(6) 0.1251(3) 0.2325(4) 0.0410(16) Uani 1 1 d . A .
C36 C 0.1720(6) 0.1778(4) 0.2841(5) 0.0494(19) Uani 1 1 d . . .
H36A H 0.2200 0.2114 0.2808 0.059 Uiso 1 1 calc R A .
C37 C 0.1086(9) 0.1814(5) 0.3401(6) 0.078(3) Uani 1 1 d . A .
H37A H 0.1138 0.2171 0.3745 0.094 Uiso 1 1 calc R . .
C38 C 0.0373(10) 0.1318(6) 0.3447(7) 0.076(3) Uani 1 1 d . . .
H38A H -0.0065 0.1343 0.3820 0.091 Uiso 1 1 calc R A .
C39 C 0.0302(7) 0.0788(4) 0.2951(5) 0.057(2) Uani 1 1 d . A .
H39A H -0.0170 0.0450 0.2995 0.069 Uiso 1 1 calc R . .
C40 C 0.0927(6) 0.0756(4) 0.2390(5) 0.054(2) Uani 1 1 d . . .
H40A H 0.0863 0.0399 0.2045 0.064 Uiso 1 1 calc R A .
C41 C 0.1485(6) 0.1359(3) 0.0531(4) 0.0412(17) Uani 1 1 d . A .
C42 C 0.0397(8) 0.1087(5) 0.0273(6) 0.075(3) Uani 1 1 d . . .
H42A H 0.0139 0.0847 0.0654 0.090 Uiso 1 1 calc R A .
C43 C -0.0303(9) 0.1178(6) -0.0561(8) 0.090(4) Uani 1 1 d . A .
H43A H -0.1024 0.0987 -0.0746 0.107 Uiso 1 1 calc R . .
C44 C 0.0063(9) 0.1544(5) -0.1103(6) 0.081(3) Uani 1 1 d . . .
H44A H -0.0429 0.1616 -0.1650 0.097 Uiso 1 1 calc R A .
C45 C 0.1108(9) 0.1805(5) -0.0877(5) 0.075(3) Uani 1 1 d . A .
H45A H 0.1351 0.2047 -0.1263 0.090 Uiso 1 1 calc R . .
C46 C 0.1831(7) 0.1707(4) -0.0045(5) 0.064(2) Uani 1 1 d . . .
H46A H 0.2564 0.1884 0.0118 0.077 Uiso 1 1 calc R A .
C47 C 0.6194(6) 0.0522(3) 0.1152(5) 0.0466(19) Uani 1 1 d . A .
C48 C 0.5469(7) 0.0602(4) 0.0324(5) 0.065(2) Uani 1 1 d . . .
H48A H 0.4711 0.0729 0.0234 0.078 Uiso 1 1 calc R A .
C49 C 0.5858(9) 0.0497(5) -0.0345(6) 0.080(3) Uani 1 1 d . A .
H49A H 0.5373 0.0561 -0.0896 0.095 Uiso 1 1 calc R . .
C50 C 0.6967(8) 0.0296(5) -0.0221(6) 0.072(3) Uani 1 1 d . . .
H50A H 0.7226 0.0218 -0.0688 0.087 Uiso 1 1 calc R A .
C51 C 0.7689(8) 0.0210(5) 0.0583(6) 0.069(3) Uani 1 1 d . A .
H51A H 0.8440 0.0073 0.0666 0.083 Uiso 1 1 calc R . .
C52 C 0.7306(7) 0.0324(4) 0.1263(5) 0.056(2) Uani 1 1 d . . .
H52A H 0.7802 0.0268 0.1812 0.068 Uiso 1 1 calc R A .
C53 C 0.6655(6) 0.0332(3) 0.2946(4) 0.0384(16) Uani 1 1 d . A .
C54 C 0.6804(7) -0.0313(4) 0.3044(5) 0.058(2) Uani 1 1 d . . .
H54A H 0.6345 -0.0587 0.2638 0.069 Uiso 1 1 calc R A .
C55 C 0.7631(8) -0.0557(4) 0.3743(5) 0.068(2) Uani 1 1 d . A .
H55A H 0.7721 -0.0995 0.3814 0.082 Uiso 1 1 calc R . .
C56 C 0.8325(7) -0.0150(4) 0.4340(5) 0.066(2) Uani 1 1 d . . .
H56A H 0.8895 -0.0315 0.4804 0.079 Uiso 1 1 calc R A .
C57 C 0.8184(7) 0.0483(4) 0.4253(5) 0.055(2) Uani 1 1 d . A .
H57A H 0.8641 0.0751 0.4669 0.067 Uiso 1 1 calc R . .
C58 C 0.7358(6) 0.0742(4) 0.3547(5) 0.0443(17) Uani 1 1 d . . .
H58A H 0.7280 0.1181 0.3479 0.053 Uiso 1 1 calc R A .
N59 N 0.4433(5) 0.5305(3) 0.2527(4) 0.0471(15) Uani 1 1 d . . .
N60 N 0.3348(5) 0.5496(3) 0.2387(4) 0.0473(15) Uani 1 1 d . A .
N61 N 0.2639(5) 0.5004(3) 0.2289(4) 0.0448(14) Uani 1 1 d . . .
C62 C 0.3271(5) 0.4468(3) 0.2344(4) 0.0332(15) Uani 1 1 d . A .
C63 C 0.4411(6) 0.4652(3) 0.2512(4) 0.0358(15) Uani 1 1 d . A .
C64 C 0.6642(6) 0.4442(3) 0.3762(5) 0.0423(17) Uani 1 1 d . A .
C65 C 0.7462(7) 0.3998(4) 0.4170(5) 0.058(2) Uani 1 1 d . . .
H65A H 0.7513 0.3614 0.3903 0.070 Uiso 1 1 calc R A .
C66 C 0.8212(8) 0.4125(4) 0.4982(6) 0.069(3) Uani 1 1 d . A .
H66A H 0.8761 0.3825 0.5256 0.083 Uiso 1 1 calc R . .
C67 C 0.8137(7) 0.4682(5) 0.5366(5) 0.068(3) Uani 1 1 d . . .
H67A H 0.8637 0.4767 0.5907 0.082 Uiso 1 1 calc R A .
C68 C 0.7331(8) 0.5126(5) 0.4967(6) 0.070(3) Uani 1 1 d . A .
H68A H 0.7293 0.5509 0.5241 0.084 Uiso 1 1 calc R . .
C69 C 0.6576(6) 0.5015(4) 0.4169(5) 0.0509(19) Uani 1 1 d . . .
H69A H 0.6028 0.5319 0.3906 0.061 Uiso 1 1 calc R A .
C70 C 0.6482(6) 0.4580(4) 0.1982(5) 0.0478(19) Uani 1 1 d . A .
C71 C 0.6727(10) 0.4180(5) 0.1396(7) 0.087(3) Uani 1 1 d . . .
H71A H 0.6525 0.3752 0.1370 0.105 Uiso 1 1 calc R A .
C72 C 0.7275(11) 0.4428(7) 0.0851(9) 0.107(4) Uani 1 1 d . A .
H72A H 0.7442 0.4160 0.0453 0.128 Uiso 1 1 calc R . .
C73 C 0.7577(10) 0.5040(7) 0.0874(8) 0.100(4) Uani 1 1 d . . .
H73A H 0.7956 0.5193 0.0500 0.120 Uiso 1 1 calc R A .
C74 C 0.7332(8) 0.5438(5) 0.1441(7) 0.083(3) Uani 1 1 d . A .
H74A H 0.7534 0.5865 0.1446 0.099 Uiso 1 1 calc R . .
C75 C 0.6784(7) 0.5223(4) 0.2014(5) 0.060(2) Uani 1 1 d . . .
H75A H 0.6624 0.5498 0.2406 0.072 Uiso 1 1 calc R A .
C76 C 0.1925(6) 0.3641(3) 0.3059(5) 0.0421(17) Uani 1 1 d . A .
C77 C 0.0769(7) 0.3761(4) 0.2955(6) 0.063(2) Uani 1 1 d . . .
H77A H 0.0293 0.3915 0.2438 0.076 Uiso 1 1 calc R A .
C78 C 0.0330(9) 0.3647(5) 0.3630(7) 0.071(3) Uani 1 1 d . A .
H78A H -0.0447 0.3713 0.3561 0.085 Uiso 1 1 calc R . .
C79 C 0.1044(10) 0.3440(4) 0.4396(6) 0.074(3) Uani 1 1 d . . .
H79A H 0.0749 0.3373 0.4849 0.089 Uiso 1 1 calc R A .
C80 C 0.2172(9) 0.3332(4) 0.4506(6) 0.074(3) Uani 1 1 d . A .
H80A H 0.2650 0.3199 0.5033 0.089 Uiso 1 1 calc R . .
C81 C 0.2607(7) 0.3419(4) 0.3839(5) 0.060(2) Uani 1 1 d . . .
H81A H 0.3377 0.3327 0.3912 0.072 Uiso 1 1 calc R A .
C82 C 0.1397(6) 0.3724(3) 0.1223(4) 0.0409(16) Uani 1 1 d . A .
C83 C 0.0791(6) 0.4260(4) 0.0887(5) 0.059(2) Uani 1 1 d . . .
H83A H 0.1001 0.4652 0.1152 0.070 Uiso 1 1 calc R A .
C84 C -0.0143(8) 0.4217(5) 0.0146(6) 0.071(3) Uani 1 1 d . A .
H84A H -0.0547 0.4582 -0.0087 0.085 Uiso 1 1 calc R . .
C85 C -0.0468(9) 0.3643(7) -0.0239(7) 0.083(3) Uani 1 1 d . . .
H85A H -0.1093 0.3614 -0.0730 0.099 Uiso 1 1 calc R A .
C86 C 0.0134(9) 0.3114(6) 0.0108(7) 0.096(4) Uani 1 1 d . A .
H86A H -0.0086 0.2721 -0.0151 0.115 Uiso 1 1 calc R . .
C87 C 0.1087(8) 0.3147(5) 0.0852(6) 0.074(3) Uani 1 1 d . . .
H87A H 0.1493 0.2782 0.1083 0.088 Uiso 1 1 calc R A .
O7 O 0.6539(7) 0.2549(5) 0.1691(6) 0.0472(12) Uani 0.911(9) 1 d PDU A 1
S1 S 0.7593(3) 0.21480(13) 0.1727(2) 0.0523(8) Uani 0.911(9) 1 d PDU A 1
C88 C 0.7464(9) 0.2026(5) 0.0622(6) 0.075(3) Uani 0.911(9) 1 d PDU A 1
H88A H 0.6876 0.1716 0.0385 0.112 Uiso 0.911(9) 1 calc PR A 1
H88B H 0.8184 0.1877 0.0571 0.112 Uiso 0.911(9) 1 calc PR A 1
H88C H 0.7263 0.2421 0.0318 0.112 Uiso 0.911(9) 1 calc PR A 1
C89 C 0.8719(8) 0.2705(5) 0.1939(7) 0.088(4) Uani 0.911(9) 1 d PDU A 1
H89A H 0.8913 0.2837 0.2525 0.132 Uiso 0.911(9) 1 calc PR A 1
H89B H 0.8479 0.3068 0.1574 0.132 Uiso 0.911(9) 1 calc PR A 1
H89C H 0.9379 0.2514 0.1835 0.132 Uiso 0.911(9) 1 calc PR A 1
O7B O 0.657(7) 0.252(5) 0.174(6) 0.052(3) Uani 0.089(9) 1 d PDU A 2
S1B S 0.737(3) 0.2157(16) 0.136(2) 0.057(3) Uani 0.089(9) 1 d PDU A 2
C88B C 0.785(7) 0.274(4) 0.077(5) 0.071(9) Uani 0.089(9) 1 d PDU A 2
H88D H 0.7320 0.2765 0.0205 0.106 Uiso 0.089(9) 1 calc PR A 2
H88E H 0.8597 0.2625 0.0740 0.106 Uiso 0.089(9) 1 calc PR A 2
H88F H 0.7890 0.3144 0.1049 0.106 Uiso 0.089(9) 1 calc PR A 2
C89B C 0.864(4) 0.205(4) 0.220(4) 0.054(7) Uani 0.089(9) 1 d PDU A 2
H89D H 0.8462 0.1897 0.2694 0.081 Uiso 0.089(9) 1 calc PR A 2
H89E H 0.9039 0.2452 0.2335 0.081 Uiso 0.089(9) 1 calc PR A 2
H89F H 0.9128 0.1750 0.2037 0.081 Uiso 0.089(9) 1 calc PR A 2
O8 O 0.422(3) 0.2784(11) 0.0748(14) 0.0618(19) Uani 0.539(4) 1 d PDU A 1
S2 S 0.4804(8) 0.2958(5) 0.0089(7) 0.0599(17) Uani 0.539(4) 1 d PDU A 1
C90 C 0.4384(14) 0.2383(9) -0.0728(10) 0.075(3) Uani 0.539(4) 1 d PDU A 1
H90A H 0.4744 0.1984 -0.0522 0.113 Uiso 0.539(4) 1 calc PR A 1
H90B H 0.4616 0.2519 -0.1209 0.113 Uiso 0.539(4) 1 calc PR A 1
H90C H 0.3563 0.2333 -0.0898 0.113 Uiso 0.539(4) 1 calc PR A 1
C91 C 0.4046(16) 0.3619(7) -0.0446(11) 0.075(3) Uani 0.539(4) 1 d PDU A 1
H91A H 0.4192 0.3979 -0.0068 0.113 Uiso 0.539(4) 1 calc PR A 1
H91B H 0.3238 0.3527 -0.0629 0.113 Uiso 0.539(4) 1 calc PR A 1
H91C H 0.4294 0.3714 -0.0934 0.113 Uiso 0.539(4) 1 calc PR A 1
O8B O 0.418(5) 0.2703(15) 0.0810(18) 0.064(2) Uani 0.320(6) 1 d PDU A 2
S2B S 0.4592(16) 0.3040(10) 0.0144(13) 0.067(2) Uani 0.320(6) 1 d PDU A 2
C90B C 0.389(2) 0.2660(12) -0.0827(13) 0.069(3) Uani 0.320(6) 1 d PDU A 2
H90D H 0.4189 0.2236 -0.0820 0.103 Uiso 0.320(6) 1 calc PR A 2
H90E H 0.4025 0.2894 -0.1289 0.103 Uiso 0.320(6) 1 calc PR A 2
H90F H 0.3081 0.2641 -0.0902 0.103 Uiso 0.320(6) 1 calc PR A 2
C91B C 0.386(3) 0.3767(10) -0.0012(18) 0.073(4) Uani 0.320(6) 1 d PDU A 2
H91D H 0.4157 0.4030 0.0483 0.110 Uiso 0.320(6) 1 calc PR A 2
H91E H 0.3054 0.3692 -0.0102 0.110 Uiso 0.320(6) 1 calc PR A 2
H91F H 0.3962 0.3977 -0.0501 0.110 Uiso 0.320(6) 1 calc PR A 2
O8C O 0.423(6) 0.282(2) 0.077(4) 0.064(3) Uani 0.141(4) 1 d PDU A 3
S2C S 0.4111(14) 0.3487(9) 0.0419(9) 0.066(2) Uani 0.141(4) 1 d PDU A 3
C90C C 0.510(3) 0.352(3) -0.017(3) 0.068(3) Uani 0.141(4) 1 d PDU A 3
H90G H 0.5872 0.3517 0.0213 0.102 Uiso 0.141(4) 1 calc PR A 3
H90H H 0.4979 0.3902 -0.0506 0.102 Uiso 0.141(4) 1 calc PR A 3
H90I H 0.4993 0.3157 -0.0543 0.102 Uiso 0.141(4) 1 calc PR A 3
C91C C 0.283(3) 0.348(3) -0.043(2) 0.067(4) Uani 0.141(4) 1 d PDU A 3
H91G H 0.2187 0.3476 -0.0211 0.100 Uiso 0.141(4) 1 calc PR A 3
H91H H 0.2809 0.3103 -0.0769 0.100 Uiso 0.141(4) 1 calc PR A 3
H91I H 0.2797 0.3849 -0.0777 0.100 Uiso 0.141(4) 1 calc PR A 3
O9 O 0.6931(9) 0.1921(4) 0.8033(5) 0.1065(18) Uani 1 1 d D . .
H1 H 0.688(11) 0.191(6) 0.753(2) 0.160 Uiso 1 1 d D . .
H2 H 0.647(9) 0.165(5) 0.809(7) 0.160 Uiso 1 1 d D . .
O10 O 0.6479(8) 0.3088(4) 0.8877(6) 0.1065(18) Uani 1 1 d D . .
H3 H 0.703(7) 0.332(4) 0.889(9) 0.160 Uiso 1 1 d D . .
H4 H 0.662(10) 0.275(3) 0.867(8) 0.160 Uiso 1 1 d D . .

loop_
_atom_site_aniso_label
_atom_site_aniso_U_11
_atom_site_aniso_U_22
_atom_site_aniso_U_33
_atom_site_aniso_U_23
_atom_site_aniso_U_13
_atom_site_aniso_U_12
Sm1 0.02578(14) 0.03191(15) 0.02720(14) 0.00090(18) 0.00712(10) -0.0006(2)
P1 0.0371(10) 0.0380(10) 0.0294(9) 0.0023(7) 0.0119(8) 0.0007(8)
P2 0.0419(10) 0.0474(10) 0.0294(9) 0.0021(7) 0.0060(8) -0.0027(8)
P3 0.0313(9) 0.0339(9) 0.0375(10) -0.0025(8) 0.0082(8) 0.0004(8)
P4 0.0275(9) 0.0390(10) 0.0373(10) -0.0072(8) 0.0056(8) -0.0032(8)
P5 0.0276(9) 0.0342(9) 0.0360(10) 0.0016(8) 0.0094(8) 0.0015(7)
P6 0.0301(9) 0.0352(10) 0.0411(10) 0.0029(8) 0.0109(8) -0.0033(8)
O1 0.044(3) 0.044(3) 0.033(2) 0.0014(18) 0.004(2) 0.003(2)
O2 0.052(3) 0.057(3) 0.041(3) 0.003(2) 0.017(2) -0.001(2)
O3 0.033(3) 0.032(3) 0.043(3) -0.002(2) -0.001(2) -0.003(2)
O4 0.037(3) 0.045(3) 0.043(3) -0.008(2) 0.011(2) 0.003(2)
O5 0.030(2) 0.034(3) 0.044(3) 0.003(2) 0.013(2) -0.002(2)
O6 0.036(3) 0.046(3) 0.040(3) 0.001(2) 0.007(2) 0.001(2)
N1 0.035(3) 0.041(4) 0.032(3) -0.002(3) 0.008(2) 0.004(3)
N2 0.043(3) 0.061(3) 0.034(3) 0.011(4) 0.011(2) -0.004(5)
N3 0.041(3) 0.061(3) 0.041(3) 0.008(4) 0.012(2) 0.002(4)
C4 0.038(3) 0.029(5) 0.039(3) -0.003(3) 0.011(3) -0.006(3)
C5 0.033(3) 0.034(4) 0.033(3) 0.000(2) 0.008(3) -0.004(3)
C6 0.045(4) 0.037(4) 0.031(4) 0.004(3) 0.021(3) 0.001(3)
C7 0.061(5) 0.055(5) 0.034(4) 0.010(3) 0.017(4) -0.006(4)
C8 0.077(6) 0.050(5) 0.051(5) -0.013(4) 0.025(4) -0.020(4)
C9 0.094(7) 0.036(4) 0.063(6) 0.004(4) 0.032(5) 0.005(4)
C10 0.075(6) 0.052(5) 0.046(5) 0.012(4) 0.026(4) 0.007(4)
C11 0.047(4) 0.050(5) 0.051(5) 0.002(4) 0.017(4) -0.007(4)
C12 0.047(3) 0.052(5) 0.036(3) 0.001(4) 0.010(3) 0.007(5)
C13 0.078(6) 0.086(6) 0.073(6) -0.006(5) 0.047(5) -0.001(5)
C14 0.150(10) 0.125(12) 0.072(7) 0.003(8) 0.076(7) -0.002(10)
C15 0.143(11) 0.103(10) 0.054(6) -0.001(6) 0.041(7) 0.053(9)
C16 0.105(8) 0.066(6) 0.071(7) -0.019(5) 0.007(6) 0.026(6)
C17 0.072(6) 0.064(5) 0.041(5) 0.004(4) 0.016(4) 0.018(5)
C18 0.037(4) 0.067(5) 0.034(4) -0.009(4) -0.009(3) 0.010(4)
C19 0.063(5) 0.058(5) 0.050(5) -0.003(4) 0.002(4) 0.006(4)
C20 0.074(7) 0.061(6) 0.093(8) -0.003(5) -0.008(6) 0.025(5)
C21 0.089(9) 0.080(8) 0.112(10) -0.007(7) -0.021(7) 0.051(7)
C22 0.057(6) 0.135(11) 0.092(8) -0.020(8) 0.002(6) 0.041(7)
C23 0.049(5) 0.100(7) 0.049(5) -0.010(5) 0.003(4) 0.019(5)
C24 0.058(5) 0.065(5) 0.033(4) 0.006(4) 0.002(4) -0.005(4)
C25 0.073(7) 0.079(7) 0.099(8) -0.002(6) 0.021(6) -0.027(6)
C26 0.090(8) 0.116(10) 0.099(9) 0.007(8) 0.005(7) -0.057(8)
C27 0.131(12) 0.076(8) 0.079(8) -0.017(6) 0.029(8) -0.034(8)
C28 0.114(10) 0.072(7) 0.094(8) -0.025(6) 0.030(7) -0.016(7)
C29 0.091(7) 0.074(6) 0.060(6) -0.020(5) 0.018(5) -0.027(6)
N30 0.044(4) 0.042(4) 0.071(5) -0.011(3) 0.017(3) -0.008(3)
N31 0.047(4) 0.037(4) 0.080(5) -0.014(3) 0.021(3) -0.011(3)
N32 0.051(4) 0.039(4) 0.059(4) -0.007(3) 0.009(3) -0.005(3)
C33 0.040(4) 0.029(4) 0.049(4) -0.004(3) 0.011(3) -0.007(3)
C34 0.031(4) 0.042(4) 0.033(4) -0.007(3) 0.009(3) -0.006(3)
C35 0.034(4) 0.042(4) 0.040(4) -0.007(3) 0.000(3) 0.001(3)
C36 0.044(4) 0.054(5) 0.055(5) -0.007(4) 0.023(4) 0.007(4)
C37 0.102(8) 0.069(6) 0.075(6) -0.023(5) 0.042(6) -0.003(6)
C38 0.078(8) 0.100(9) 0.061(6) -0.007(6) 0.040(6) -0.007(7)
C39 0.040(5) 0.069(6) 0.065(5) 0.010(5) 0.019(4) -0.005(4)
C40 0.051(5) 0.049(5) 0.058(5) -0.010(4) 0.012(4) -0.010(4)
C41 0.029(4) 0.046(4) 0.043(4) -0.004(3) 0.004(3) 0.005(3)
C42 0.055(6) 0.091(7) 0.063(6) 0.001(5) -0.005(5) -0.005(5)
C43 0.060(7) 0.099(9) 0.092(9) -0.012(7) -0.004(6) -0.028(6)
C44 0.084(8) 0.086(7) 0.051(6) -0.015(5) -0.014(5) -0.002(6)
C45 0.079(7) 0.105(8) 0.040(5) 0.005(5) 0.015(5) -0.009(6)
C46 0.054(5) 0.083(6) 0.053(5) 0.000(5) 0.013(4) -0.013(5)
C47 0.044(4) 0.044(5) 0.046(5) -0.003(3) 0.005(4) -0.010(4)
C48 0.062(5) 0.095(7) 0.036(5) -0.001(4) 0.011(4) 0.006(5)
C49 0.075(7) 0.115(8) 0.039(5) -0.014(5) 0.003(5) -0.012(6)
C50 0.069(6) 0.104(7) 0.053(6) -0.027(5) 0.033(5) -0.024(6)
C51 0.058(6) 0.099(8) 0.059(6) 0.001(5) 0.032(5) 0.016(5)
C52 0.046(5) 0.075(6) 0.054(5) 0.010(4) 0.024(4) 0.014(4)
C53 0.041(4) 0.036(4) 0.040(4) -0.004(3) 0.014(3) -0.010(3)
C54 0.069(6) 0.040(5) 0.051(5) -0.001(4) -0.002(4) 0.011(4)
C55 0.089(7) 0.047(5) 0.060(6) 0.017(4) 0.010(5) 0.019(5)
C56 0.053(5) 0.079(7) 0.056(5) 0.023(5) 0.002(4) 0.019(5)
C57 0.056(5) 0.065(6) 0.041(4) -0.002(4) 0.008(4) -0.003(4)
C58 0.039(4) 0.041(4) 0.056(5) 0.003(4) 0.019(4) 0.009(3)
N59 0.048(4) 0.042(4) 0.051(4) 0.003(3) 0.015(3) -0.001(3)
N60 0.054(4) 0.036(3) 0.054(4) 0.003(3) 0.019(3) 0.004(3)
N61 0.043(3) 0.039(3) 0.053(4) 0.001(3) 0.015(3) 0.002(3)
C62 0.035(4) 0.029(4) 0.036(4) 0.002(3) 0.011(3) 0.003(3)
C63 0.040(4) 0.027(4) 0.039(4) 0.005(3) 0.011(3) -0.003(3)
C64 0.037(4) 0.043(4) 0.045(4) 0.006(3) 0.009(3) -0.013(3)
C65 0.060(5) 0.061(5) 0.049(5) -0.001(4) 0.011(4) -0.009(4)
C66 0.064(6) 0.060(6) 0.062(6) 0.010(5) -0.013(5) -0.016(5)
C67 0.052(5) 0.104(8) 0.042(5) -0.002(5) 0.004(4) -0.020(5)
C68 0.080(7) 0.076(6) 0.058(6) -0.033(5) 0.026(5) -0.023(5)
C69 0.046(4) 0.053(5) 0.054(5) -0.015(4) 0.014(4) -0.005(4)
C70 0.037(4) 0.057(5) 0.049(5) 0.019(4) 0.012(3) 0.006(4)
C71 0.131(10) 0.066(6) 0.102(8) 0.002(6) 0.091(8) 0.000(6)
C72 0.122(10) 0.103(10) 0.132(11) -0.009(8) 0.093(9) -0.007(8)
C73 0.097(8) 0.126(11) 0.112(10) 0.041(8) 0.084(8) 0.013(8)
C74 0.073(6) 0.087(7) 0.096(8) 0.030(6) 0.038(6) -0.015(6)
C75 0.068(6) 0.054(5) 0.060(5) 0.003(4) 0.022(4) -0.019(4)
C76 0.040(4) 0.038(4) 0.050(5) -0.003(3) 0.017(4) -0.011(3)
C77 0.050(5) 0.078(6) 0.066(6) 0.005(5) 0.026(4) -0.002(5)
C78 0.048(6) 0.095(8) 0.086(8) -0.005(6) 0.045(6) -0.012(6)
C79 0.105(8) 0.073(6) 0.060(6) -0.020(5) 0.048(6) -0.031(6)
C80 0.094(8) 0.085(7) 0.055(6) 0.007(5) 0.041(6) 0.009(6)
C81 0.050(5) 0.082(6) 0.048(5) 0.002(4) 0.015(4) 0.011(4)
C82 0.036(4) 0.044(4) 0.044(4) 0.003(3) 0.013(3) 0.001(3)
C83 0.040(4) 0.061(5) 0.069(6) 0.004(4) 0.008(4) 0.000(4)
C84 0.052(6) 0.090(8) 0.061(6) 0.015(5) 0.002(5) 0.009(5)
C85 0.044(6) 0.130(10) 0.066(7) -0.011(7) 0.004(5) 0.011(6)
C86 0.082(7) 0.107(9) 0.077(7) -0.043(6) -0.008(6) -0.015(7)
C87 0.062(6) 0.072(6) 0.072(6) -0.023(5) -0.002(5) 0.007(5)
O7 0.047(2) 0.048(3) 0.050(3) 0.006(3) 0.021(2) 0.005(3)
S1 0.0457(15) 0.0642(13) 0.0509(19) 0.0075(14) 0.0207(14) 0.0088(11)
C88 0.084(7) 0.087(7) 0.067(5) -0.018(5) 0.041(5) 0.002(5)
C89 0.060(4) 0.131(11) 0.074(7) -0.007(6) 0.023(5) -0.029(5)
O7B 0.048(6) 0.058(6) 0.053(6) 0.008(6) 0.017(5) 0.004(6)
S1B 0.054(5) 0.062(6) 0.056(6) 0.003(6) 0.018(5) 0.004(5)
C88B 0.082(19) 0.079(19) 0.063(16) 0.006(13) 0.040(12) 0.005(16)
C89B 0.038(10) 0.091(15) 0.044(12) -0.006(12) 0.030(9) 0.000(11)
O8 0.061(4) 0.086(4) 0.041(3) 0.013(3) 0.019(3) 0.006(4)
S2 0.059(3) 0.084(3) 0.038(2) 0.015(2) 0.017(2) -0.002(3)
C90 0.075(7) 0.099(6) 0.054(5) 0.000(5) 0.023(5) 0.004(6)
C91 0.083(6) 0.091(5) 0.052(5) 0.020(4) 0.021(5) 0.008(5)
O8B 0.065(4) 0.086(5) 0.041(4) 0.013(4) 0.018(4) 0.004(4)
S2B 0.070(5) 0.088(4) 0.043(3) 0.015(3) 0.018(4) 0.004(4)
C90B 0.073(7) 0.089(6) 0.043(4) 0.018(5) 0.015(5) 0.003(6)
C91B 0.079(7) 0.089(5) 0.049(6) 0.017(5) 0.015(6) 0.008(6)
O8C 0.065(5) 0.086(5) 0.042(4) 0.015(4) 0.017(4) 0.005(4)
S2C 0.068(4) 0.086(5) 0.044(4) 0.018(4) 0.015(4) 0.001(4)
C90C 0.071(6) 0.088(7) 0.045(6) 0.018(6) 0.017(5) 0.003(6)
C91C 0.070(5) 0.087(7) 0.042(6) 0.016(6) 0.015(5) 0.005(6)
O9 0.157(6) 0.081(4) 0.095(4) 0.000(3) 0.058(4) -0.008(3)
O10 0.157(6) 0.081(4) 0.095(4) 0.000(3) 0.058(4) -0.008(3)

loop_
_atom_type_symbol
_atom_type_description
_atom_type_scat_dispersion_real
_atom_type_scat_dispersion_imag
_atom_type_scat_source
C C 0.0033 0.0016 'International Tables Vol C Tables 4.2.6.8 and 6.1.1.4'
H H 0.0000 0.0000 'International Tables Vol C Tables 4.2.6.8 and 6.1.1.4'
N N 0.0061 0.0033 'International Tables Vol C Tables 4.2.6.8 and 6.1.1.4'
O O 0.0106 0.0060 'International Tables Vol C Tables 4.2.6.8 and 6.1.1.4'
P P 0.1023 0.0942 'International Tables Vol C Tables 4.2.6.8 and 6.1.1.4'
S S 0.1246 0.1234 'International Tables Vol C Tables 4.2.6.8 and 6.1.1.4'
Sm Sm -0.1638 3.4418 'International Tables Vol C Tables 4.2.6.8 and 6.1.1.4'

loop_
_geom_angle_atom_site_label_1
_geom_angle_atom_site_label_2
_geom_angle_atom_site_label_3
_geom_angle
O8B Sm1 O6 92.4(8)
O8B Sm1 O4 73.8(10)
O6 Sm1 O4 146.32(16)
O8B Sm1 O7B 75(3)
O6 Sm1 O7B 77(3)
O4 Sm1 O7B 126(3)
O8B Sm1 O1 146.3(12)
O6 Sm1 O1 98.75(15)
O4 Sm1 O1 79.55(16)
O7B Sm1 O1 139(2)
O8B Sm1 O5 77.3(11)
O6 Sm1 O5 70.84(15)
O4 Sm1 O5 76.14(14)
O7B Sm1 O5 136(2)
O1 Sm1 O5 76.62(15)
O8B Sm1 O3 98.4(9)
O6 Sm1 O3 143.59(14)
O4 Sm1 O3 69.87(16)
O7B Sm1 O3 73(3)
O1 Sm1 O3 91.28(16)
O5 Sm1 O3 145.48(15)
O8B Sm1 O7 72.3(12)
O6 Sm1 O7 76.3(3)
O4 Sm1 O7 125.2(3)
O1 Sm1 O7 141.3(3)
O5 Sm1 O7 133.6(3)
O3 Sm1 O7 74.1(3)
O6 Sm1 O8C 86.9(14)
O4 Sm1 O8C 78.8(14)
O7B Sm1 O8C 73(3)
O1 Sm1 O8C 148.3(15)
O5 Sm1 O8C 75.9(15)
O3 Sm1 O8C 102.6(15)
O7 Sm1 O8C 70.4(15)
O6 Sm1 O8 88.6(6)
O4 Sm1 O8 77.6(7)
O7B Sm1 O8 73(2)
O1 Sm1 O8 148.4(7)
O5 Sm1 O8 76.9(7)
O3 Sm1 O8 100.9(6)
O7 Sm1 O8 70.3(7)
O8B Sm1 N1 148.7(12)
O6 Sm1 N1 75.11(18)
O4 Sm1 N1 130.84(17)
O7B Sm1 N1 75(2)
O1 Sm1 N1 64.87(15)
O5 Sm1 N1 122.89(16)
O3 Sm1 N1 77.85(17)
O7 Sm1 N1 76.9(3)
O8C Sm1 N1 145.6(14)
O8 Sm1 N1 146.1(7)
O1 P1 C5 105.0(3)
O1 P1 C12 114.0(3)
C5 P1 C12 110.3(3)
O1 P1 C6 111.8(3)
C5 P1 C6 108.4(3)
C12 P1 C6 107.3(4)
O2 P2 C4 111.0(3)
O2 P2 C24 109.7(4)
C4 P2 C24 110.1(3)
O2 P2 C18 112.8(3)
C4 P2 C18 104.6(3)
C24 P2 C18 108.5(4)
O3 P3 C33 113.3(3)
O3 P3 C53 111.9(3)
C33 P3 C53 109.2(3)
O3 P3 C47 113.2(3)
C33 P3 C47 104.4(3)
C53 P3 C47 104.3(3)
O4 P4 C34 113.5(3)
O4 P4 C35 111.1(3)
C34 P4 C35 107.9(3)
O4 P4 C41 109.1(3)
C34 P4 C41 107.6(3)
C35 P4 C41 107.5(3)
O5 P5 C62 113.6(3)
O5 P5 C76 110.5(3)
C62 P5 C76 106.7(3)
O5 P5 C82 111.1(3)
C62 P5 C82 108.4(3)
C76 P5 C82 106.2(3)
O6 P6 C63 113.5(3)
O6 P6 C64 110.5(3)
C63 P6 C64 108.2(3)
O6 P6 C70 110.4(3)
C63 P6 C70 107.8(3)
C64 P6 C70 106.1(3)
P1 O1 Sm1 131.3(3)
P3 O3 Sm1 167.3(3)
P4 O4 Sm1 165.6(3)
P5 O5 Sm1 166.6(3)
P6 O6 Sm1 165.9(3)
C5 N1 N2 108.4(5)
C5 N1 Sm1 123.0(4)
N2 N1 Sm1 128.3(4)
N1 N2 N3 108.7(4)
C4 N3 N2 108.8(5)
N3 C4 C5 106.2(5)
N3 C4 P2 123.9(5)
C5 C4 P2 129.7(5)
N1 C5 C4 107.8(5)
N1 C5 P1 112.8(4)
C4 C5 P1 139.0(5)
C11 C6 C7 120.3(6)
C11 C6 P1 122.1(5)
C7 C6 P1 117.5(5)
C8 C7 C6 119.2(7)
C7 C8 C9 120.0(7)
C10 C9 C8 120.4(7)
C9 C10 C11 120.1(8)
C6 C11 C10 119.8(7)
C17 C12 C13 117.4(7)
C17 C12 P1 121.6(6)
C13 C12 P1 121.0(7)
C14 C13 C12 120.7(10)
C15 C14 C13 120.7(11)
C14 C15 C16 122.3(10)
C15 C16 C17 118.6(10)
C12 C17 C16 120.3(9)
C19 C18 C23 120.3(8)
C19 C18 P2 117.3(6)
C23 C18 P2 122.3(7)
C20 C19 C18 119.7(9)
C19 C20 C21 121.0(11)
C22 C21 C20 119.4(10)
C23 C22 C21 120.5(11)
C22 C23 C18 119.2(10)
C25 C24 C29 116.6(9)
C25 C24 P2 125.4(7)
C29 C24 P2 117.7(7)
C24 C25 C26 119.4(11)
C27 C26 C25 119.4(11)
C28 C27 C26 122.7(11)
C27 C28 C29 117.9(11)
C28 C29 C24 124.0(10)
N31 N30 C34 108.1(5)
N32 N31 N30 110.0(5)
N31 N32 C33 108.8(6)
N32 C33 C34 106.8(6)
N32 C33 P3 119.3(5)
C34 C33 P3 133.9(5)
N30 C34 C33 106.2(6)
N30 C34 P4 119.7(5)
C33 C34 P4 134.1(5)
C36 C35 C40 117.7(7)
C36 C35 P4 117.9(6)
C40 C35 P4 124.4(5)
C37 C36 C35 121.4(8)
C36 C37 C38 119.3(9)
C39 C38 C37 120.8(9)
C40 C39 C38 119.7(8)
C39 C40 C35 121.1(7)
C46 C41 C42 118.6(7)
C46 C41 P4 118.0(6)
C42 C41 P4 123.5(6)
C41 C42 C43 119.3(9)
C44 C43 C42 120.1(10)
C45 C44 C43 122.0(9)
C44 C45 C46 118.5(9)
C41 C46 C45 121.5(8)
C52 C47 C48 118.3(8)
C52 C47 P3 122.8(6)
C48 C47 P3 118.8(6)
C49 C48 C47 120.3(9)
C48 C49 C50 120.4(8)
C51 C50 C49 120.3(8)
C52 C51 C50 119.6(9)
C51 C52 C47 121.1(8)
C54 C53 C58 119.8(7)
C54 C53 P3 124.4(5)
C58 C53 P3 115.6(5)
C53 C54 C55 120.2(8)
C54 C55 C56 119.9(8)
C57 C56 C55 120.5(7)
C56 C57 C58 120.7(8)
C53 C58 C57 118.8(7)
N60 N59 C63 106.6(6)
N61 N60 N59 111.2(5)
N60 N61 C62 107.7(5)
N61 C62 C63 107.3(6)
N61 C62 P5 119.4(5)
C63 C62 P5 133.2(5)
N59 C63 C62 107.2(6)
N59 C63 P6 117.3(5)
C62 C63 P6 135.5(5)
C65 C64 C69 119.2(7)
C65 C64 P6 116.8(6)
C69 C64 P6 123.9(6)
C64 C65 C66 120.2(8)
C67 C66 C65 119.7(8)
C66 C67 C68 120.6(8)
C67 C68 C69 121.2(8)
C68 C69 C64 119.1(8)
C71 C70 C75 120.3(7)
C71 C70 P6 118.3(6)
C75 C70 P6 121.4(6)
C72 C71 C70 118.6(10)
C73 C72 C71 122.1(12)
C72 C73 C74 119.9(10)
C73 C74 C75 121.4(10)
C74 C75 C70 117.8(9)
C81 C76 C77 118.6(7)
C81 C76 P5 117.6(6)
C77 C76 P5 123.7(6)
C76 C77 C78 119.4(9)
C79 C78 C77 119.9(9)
C80 C79 C78 121.0(9)
C79 C80 C81 119.8(9)
C80 C81 C76 121.2(8)
C87 C82 C83 120.7(7)
C87 C82 P5 115.4(6)
C83 C82 P5 123.8(6)
C82 C83 C84 119.8(8)
C85 C84 C83 120.5(9)
C86 C85 C84 119.0(10)
C85 C86 C87 121.5(10)
C82 C87 C86 118.6(9)
S1 O7 Sm1 136.1(6)
O7 S1 C89 103.8(6)
O7 S1 C88 103.0(6)
C89 S1 C88 96.9(5)
S1B O7B Sm1 147(7)
O7B S1B C89B 105(2)
O7B S1B C88B 104(2)
C89B S1B C88B 99.1(18)
S2 O8 Sm1 133.3(19)
O8 S2 C91 105.2(11)
O8 S2 C90 106.8(11)
C91 S2 C90 100.0(9)
S2B O8B Sm1 136(3)
O8B S2B C91B 104.4(15)
O8B S2B C90B 105.6(15)
C91B S2B C90B 100.3(13)
S2C O8C Sm1 128(4)
O8C S2C C91C 104.9(19)
O8C S2C C90C 104.1(19)
C91C S2C C90C 98.9(16)

loop_
_geom_bond_atom_site_label_1
_geom_bond_atom_site_label_2
_geom_bond_distance
Sm1 O8B 2.36(3)
Sm1 O6 2.378(5)
Sm1 O4 2.384(5)
Sm1 O7B 2.39(6)
Sm1 O1 2.401(4)
Sm1 O5 2.406(4)
Sm1 O3 2.406(5)
Sm1 O7 2.413(7)
Sm1 O8C 2.47(6)
Sm1 O8 2.49(2)
Sm1 N1 2.688(5)
P1 O1 1.500(5)
P1 C5 1.794(6)
P1 C12 1.801(7)
P1 C6 1.820(7)
P2 O2 1.465(5)
P2 C4 1.781(7)
P2 C24 1.799(8)
P2 C18 1.806(8)
P3 O3 1.488(5)
P3 C33 1.786(7)
P3 C53 1.799(7)
P3 C47 1.823(8)
P4 O4 1.509(5)
P4 C34 1.772(7)
P4 C35 1.794(7)
P4 C41 1.803(7)
P5 O5 1.484(5)
P5 C62 1.781(6)
P5 C76 1.804(7)
P5 C82 1.816(7)
P6 O6 1.493(5)
P6 C63 1.788(7)
P6 C64 1.796(7)
P6 C70 1.818(7)
N1 C5 1.340(8)
N1 N2 1.343(7)
N2 N3 1.355(6)
N3 C4 1.343(8)
C4 C5 1.408(8)
C6 C11 1.372(9)
C6 C7 1.402(10)
C7 C8 1.360(10)
C8 C9 1.390(11)
C9 C10 1.366(11)
C10 C11 1.372(10)
C12 C17 1.385(13)
C12 C13 1.393(11)
C13 C14 1.372(13)
C14 C15 1.313(18)
C15 C16 1.354(15)
C16 C17 1.407(12)
C18 C19 1.388(11)
C18 C23 1.394(11)
C19 C20 1.335(11)
C20 C21 1.397(16)
C21 C22 1.373(16)
C22 C23 1.365(13)
C24 C25 1.368(12)
C24 C29 1.388(12)
C25 C26 1.429(15)
C26 C27 1.352(16)
C27 C28 1.320(16)
C28 C29 1.370(13)
N30 N31 1.336(8)
N30 C34 1.356(8)
N31 N32 1.329(8)
N32 C33 1.339(8)
C33 C34 1.417(9)
C35 C36 1.383(10)
C35 C40 1.397(10)
C36 C37 1.372(11)
C37 C38 1.374(14)
C38 C39 1.369(13)
C39 C40 1.364(11)
C41 C46 1.361(10)
C41 C42 1.387(11)
C42 C43 1.393(13)
C43 C44 1.352(15)
C44 C45 1.332(13)
C45 C46 1.401(12)
C47 C52 1.377(10)
C47 C48 1.391(10)
C48 C49 1.342(12)
C49 C50 1.372(13)
C50 C51 1.360(12)
C51 C52 1.358(11)
C53 C54 1.371(10)
C53 C58 1.392(9)
C54 C55 1.378(11)
C55 C56 1.382(12)
C56 C57 1.342(11)
C57 C58 1.398(10)
N59 N60 1.334(8)
N59 C63 1.374(8)
N60 N61 1.327(8)
N61 C62 1.353(8)
C62 C63 1.388(9)
C64 C65 1.384(10)
C64 C69 1.393(10)
C65 C66 1.397(11)
C66 C67 1.348(12)
C67 C68 1.370(12)
C68 C69 1.376(11)
C70 C71 1.378(11)
C70 C75 1.399(10)
C71 C72 1.373(14)
C72 C73 1.337(16)
C73 C74 1.352(15)
C74 C75 1.385(12)
C76 C81 1.382(10)
C76 C77 1.391(10)
C77 C78 1.393(12)
C78 C79 1.367(14)
C79 C80 1.352(13)
C80 C81 1.368(11)
C82 C87 1.359(11)
C82 C83 1.367(10)
C83 C84 1.397(12)
C84 C85 1.364(15)
C85 C86 1.359(15)
C86 C87 1.410(13)
O7 S1 1.524(6)
S1 C89 1.756(8)
S1 C88 1.795(9)
O7B S1B 1.518(18)
S1B C89B 1.757(16)
S1B C88B 1.765(16)
O8 S2 1.511(13)
S2 C91 1.751(12)
S2 C90 1.763(12)
O8B S2B 1.511(15)
S2B C91B 1.748(14)
S2B C90B 1.758(14)
O8C S2C 1.517(18)
S2C C91C 1.751(16)
S2C C90C 1.766(16)

loop_
_geom_hbond_atom_site_label_D
_geom_hbond_atom_site_label_H
_geom_hbond_atom_site_label_A
_geom_hbond_distance_DH
_geom_hbond_distance_HA
_geom_hbond_distance_DA
_geom_hbond_angle_DHA
_geom_hbond_site_symmetry_A
O9 H1 O2 0.818(10) 2.02(5) 2.793(9) 156(12) .
O9 H2 N60 0.819(10) 2.59(12) 3.068(10) 119(11) 2_646
O10 H3 N31 0.823(10) 2.52(10) 3.044(10) 123(10) 2_656
O10 H4 O9 0.824(10) 2.13(2) 2.951(11) 174(14) .
